data_4129817
loop_
_publ_author_name
'Kawai, Hiroyuki'
'Wolf, William J.'
'DiPasquale, Antonio G.'
'Winston, Matthew S.'
'Toste, F. Dean'

_publ_section_title
;
 Phosphonium Formation by Facile Carbon-Phosphorus Reductive Elimination
 from Gold(III).
;
_journal_issue 2
_journal_name_full 'Journal of the American Chemical Society'
_journal_page_first 587
_journal_page_last 593
_journal_paper_doi 10.1021/jacs.5b10720
_journal_volume 138
_journal_year 2016
_chemical_formula_sum 'C38 H28 Au Cl5 F5 O2 P'
_chemical_formula_weight 1016.79
_chemical_name_common KH-1502
_chemical_name_systematic toste133
_space_group.centring_type primitive

_space_group_crystal_system triclinic
_space_group_IT_number 2
_space_group_name_Hall '-P 1'
_space_group_name_H-M_alt 'P -1'
_atom_sites_solution_hydrogens geom
_atom_sites_solution_primary iterative
_atom_sites_solution_secondary difmap
_audit_creation_method SHELXL-2014/7
_cell_angle_alpha 104.660(3)
_cell_angle_beta 103.941(3)
_cell_angle_gamma 95.085(3)
_cell_formula_units_Z 2
_cell_length_a 9.1432(5)
_cell_length_b 12.2321(7)
_cell_length_c 17.9451(10)
_cell_measurement_reflns_used 9592
_cell_measurement_temperature 100(2)
_cell_measurement_theta_max 25.39
_cell_measurement_theta_min 2.39
_cell_volume 1860.38(19)
_computing_cell_refinement 'Bruker SAINT'
_computing_data_collection 'Bruker APEX2'
_computing_data_reduction 'Bruker SAINT'
_computing_molecular_graphics ORTEP-32
_computing_publication_material WinGX
_computing_structure_refinement SHELXL-2014
_computing_structure_solution SHELXT
_diffrn_ambient_temperature 100(2)
_diffrn_detector_area_resol_mean 8.366
_diffrn_measured_fraction_theta_full 0.988
_diffrn_measured_fraction_theta_max 0.984
_diffrn_measurement_device_type 'Bruker APEX-II CCD'
_diffrn_measurement_method 'phi and omega scans'
_diffrn_radiation_type MoK\a
_diffrn_radiation_wavelength 0.71073
_diffrn_reflns_av_R_equivalents 0.0333
_diffrn_reflns_av_unetI/netI 0.0334
_diffrn_reflns_Laue_measured_fraction_full 0.988
_diffrn_reflns_Laue_measured_fraction_max 0.984
_diffrn_reflns_limit_h_max 11
_diffrn_reflns_limit_h_min -10
_diffrn_reflns_limit_k_max 14
_diffrn_reflns_limit_k_min -14
_diffrn_reflns_limit_l_max 21
_diffrn_reflns_limit_l_min -21
_diffrn_reflns_number 28199
_diffrn_reflns_point_group_measured_fraction_full 0.988
_diffrn_reflns_point_group_measured_fraction_max 0.984
_diffrn_reflns_theta_full 25.000
_diffrn_reflns_theta_max 25.411
_diffrn_reflns_theta_min 1.219
_diffrn_source 'microfocus sealed tube'
_exptl_absorpt_coefficient_mu 4.416
_exptl_absorpt_correction_T_max 0.928
_exptl_absorpt_correction_T_min 0.778
_exptl_absorpt_correction_type multi-scan
_exptl_absorpt_process_details SADABS
_exptl_crystal_colour colorless
_exptl_crystal_density_diffrn 1.815
_exptl_crystal_description plate
_exptl_crystal_F_000 992
_exptl_crystal_size_max 0.050
_exptl_crystal_size_mid 0.040
_exptl_crystal_size_min 0.020
_refine_diff_density_max 2.389
_refine_diff_density_min -2.288
_refine_diff_density_rms 0.162
_refine_ls_extinction_method none
_refine_ls_goodness_of_fit_ref 1.071
_refine_ls_hydrogen_treatment constr
_refine_ls_matrix_type full
_refine_ls_number_parameters 462
_refine_ls_number_reflns 6742
_refine_ls_number_restraints 0
_refine_ls_restrained_S_all 1.071
_refine_ls_R_factor_all 0.0569
_refine_ls_R_factor_gt 0.0458
_refine_ls_shift/su_max 0.001
_refine_ls_shift/su_mean 0.000
_refine_ls_structure_factor_coef Fsqd
_refine_ls_weighting_details 'w=1/[\s^2^(Fo^2^)+(0.0543P)^2^+14.1602P] where P=(Fo^2^+2Fc^2^)/3'
_refine_ls_weighting_scheme calc
_refine_ls_wR_factor_gt 0.1109
_refine_ls_wR_factor_ref 0.1211
_reflns_Friedel_coverage 0.000
_reflns_number_gt 5802
_reflns_number_total 6742
_reflns_threshold_expression 'I > 2\s(I)'
_cod_data_source_file ja5b10720_si_007.cif
_cod_data_source_block toste133
_cod_original_cell_volume 1860.38(18)
_cod_database_code 4129817
_shelx_shelxl_version_number 2014/7
_shelx_space_group_comment
; 
The symmetry employed for this shelxl refinement is uniquely defined 
by the following loop, which should always be used as a source of 
symmetry information in preference to the above space-group names. 
They are only intended as comments. 
;
_shelx_estimated_absorpt_t_min 0.809
_shelx_estimated_absorpt_t_max 0.917

loop_
_space_group_symop_operation_xyz
'x, y, z'
'-x, -y, -z'

loop_
_atom_site_label
_atom_site_type_symbol
_atom_site_fract_x
_atom_site_fract_y
_atom_site_fract_z
_atom_site_U_iso_or_equiv
_atom_site_adp_type
_atom_site_occupancy
_atom_site_site_symmetry_order
_atom_site_calc_flag
_atom_site_refinement_flags_posn
_atom_site_refinement_flags_adp
_atom_site_refinement_flags_occupancy
_atom_site_disorder_assembly
_atom_site_disorder_group
C1 C 0.2881(8) -0.0449(5) 0.7375(4) 0.0278(15) Uani 1 1 d . . . . .
C2 C 0.1583(8) -0.0471(6) 0.6762(5) 0.0353(17) Uani 1 1 d . . . . .
H2 H 0.1650 -0.0045 0.6392 0.042 Uiso 1 1 calc R U . . .
C3 C 0.0221(9) -0.1103(7) 0.6694(6) 0.050(2) Uani 1 1 d . . . . .
H3 H -0.0653 -0.1114 0.6278 0.060 Uiso 1 1 calc R U . . .
C4 C 0.0109(10) -0.1730(7) 0.7230(6) 0.050(2) Uani 1 1 d . . . . .
H4 H -0.0844 -0.2157 0.7186 0.060 Uiso 1 1 calc R U . . .
C5 C 0.1361(11) -0.1731(7) 0.7818(5) 0.047(2) Uani 1 1 d . . . . .
H5 H 0.1284 -0.2173 0.8176 0.056 Uiso 1 1 calc R U . . .
C6 C 0.2751(10) -0.1095(6) 0.7899(4) 0.0396(18) Uani 1 1 d . . . . .
H6 H 0.3618 -0.1099 0.8315 0.048 Uiso 1 1 calc R U . . .
C7 C 0.577(2) 0.0436(15) 0.8411(9) 0.020(4) Uiso 0.49(3) 1 d . . P A 1
C8 C 0.539(2) 0.0989(15) 0.9078(9) 0.027(4) Uiso 0.49(3) 1 d . . P A 1
H8 H 0.4519 0.1368 0.9037 0.032 Uiso 0.49(3) 1 calc R U P A 1
C9 C 0.6300(17) 0.0985(14) 0.9831(8) 0.021(4) Uiso 0.49(3) 1 d . . P A 1
H9 H 0.6047 0.1380 1.0299 0.026 Uiso 0.49(3) 1 calc R U P A 1
C10 C 0.753(2) 0.0438(17) 0.9909(10) 0.032(5) Uiso 0.49(3) 1 d . . P A 1
H10 H 0.8100 0.0436 1.0426 0.039 Uiso 0.49(3) 1 calc R U P A 1
C11 C 0.7964(18) -0.0135(16) 0.9221(10) 0.031(4) Uiso 0.49(3) 1 d . . P A 1
H11 H 0.8831 -0.0514 0.9267 0.037 Uiso 0.49(3) 1 calc R U P A 1
C12 C 0.705(2) -0.0119(16) 0.8460(9) 0.022(4) Uiso 0.49(3) 1 d . . P A 1
H12 H 0.7303 -0.0486 0.7986 0.026 Uiso 0.49(3) 1 calc R U P A 1
C7A C 0.607(2) 0.0202(16) 0.8376(9) 0.023(4) Uiso 0.51(3) 1 d . . P A 2
C8A C 0.580(2) 0.0750(15) 0.9127(9) 0.028(4) Uiso 0.51(3) 1 d . . P A 2
H8A H 0.5004 0.1193 0.9152 0.034 Uiso 0.51(3) 1 calc R U P A 2
C9A C 0.675(2) 0.0609(16) 0.9815(9) 0.033(4) Uiso 0.51(3) 1 d . . P A 2
H9A H 0.6583 0.0967 1.0316 0.039 Uiso 0.51(3) 1 calc R U P A 2
C10A C 0.782(2) 0.0030(18) 0.9806(11) 0.041(5) Uiso 0.51(3) 1 d . . P A 2
H10A H 0.8424 -0.0031 1.0299 0.049 Uiso 0.51(3) 1 calc R U P A 2
C11A C 0.816(2) -0.055(2) 0.9068(13) 0.051(5) Uiso 0.51(3) 1 d . . P A 2
H11A H 0.8950 -0.1002 0.9069 0.061 Uiso 0.51(3) 1 calc R U P A 2
C12A C 0.730(2) -0.0413(19) 0.8379(11) 0.036(5) Uiso 0.51(3) 1 d . . P A 2
H12A H 0.7524 -0.0741 0.7889 0.043 Uiso 0.51(3) 1 calc R U P A 2
C13 C 0.5351(7) -0.0402(6) 0.6622(4) 0.0254(14) Uani 1 1 d . . . . .
C14 C 0.4587(8) -0.1499(6) 0.6230(4) 0.0284(15) Uani 1 1 d . . . . .
H14 H 0.3896 -0.1834 0.6460 0.034 Uiso 1 1 calc R U . . .
C15 C 0.4790(9) -0.2142(6) 0.5501(4) 0.0343(16) Uani 1 1 d . . . . .
H15 H 0.4296 -0.2912 0.5260 0.041 Uiso 1 1 calc R U . . .
C16 C 0.5707(8) -0.1635(6) 0.5151(4) 0.0340(16) Uani 1 1 d . . . . .
H16 H 0.5805 -0.2046 0.4645 0.041 Uiso 1 1 calc R U . . .
C17 C 0.6521(8) -0.0510(6) 0.5519(4) 0.0280(15) Uani 1 1 d . . . . .
C18 C 0.7471(9) -0.0056(7) 0.5122(5) 0.0376(18) Uani 1 1 d . . . . .
H18 H 0.7520 -0.0492 0.4612 0.045 Uiso 1 1 calc R U . . .
C19 C 0.8323(9) 0.1010(7) 0.5469(5) 0.0402(18) Uani 1 1 d . . . . .
H19 H 0.8898 0.1345 0.5184 0.048 Uiso 1 1 calc R U . . .
C20 C 0.8335(8) 0.1602(7) 0.6251(4) 0.0340(16) Uani 1 1 d . . . . .
H20 H 0.8969 0.2326 0.6498 0.041 Uiso 1 1 calc R U . . .
C21 C 0.7461(7) 0.1175(6) 0.6676(4) 0.0293(15) Uani 1 1 d . . . . .
C22 C 0.6434(7) 0.0113(6) 0.6296(4) 0.0250(14) Uani 1 1 d . . . . .
C23 C 0.7767(16) 0.1937(13) 0.7581(8) 0.023(3) Uiso 0.553(12) 1 d . . P B 1
C24 C 0.9319(14) 0.2013(12) 0.8036(7) 0.022(3) Uiso 0.553(12) 1 d . . P B 1
H24 H 1.0029 0.1636 0.7799 0.027 Uiso 0.553(12) 1 calc R U P B 1
C25 C 0.9753(15) 0.2675(11) 0.8854(7) 0.024(3) Uiso 0.553(12) 1 d . . P B 1
C26 C 0.8732(15) 0.3197(12) 0.9195(7) 0.026(3) Uiso 0.553(12) 1 d . . P B 1
H26 H 0.9050 0.3625 0.9744 0.031 Uiso 0.553(12) 1 calc R U P B 1
C27 C 0.7274(16) 0.3120(11) 0.8771(7) 0.023(3) Uiso 0.553(12) 1 d . . P B 1
C28 C 0.6772(14) 0.2467(10) 0.7927(7) 0.0152(17) Uiso 0.553(12) 1 d . . P B 1
C29 C 1.229(2) 0.2244(14) 0.9004(9) 0.042(4) Uiso 0.553(12) 1 d . . P B 1
H29A H 1.3261 0.2381 0.9416 0.064 Uiso 0.553(12) 1 calc R U P B 1
H29B H 1.1926 0.1418 0.8787 0.064 Uiso 0.553(12) 1 calc R U P B 1
H29C H 1.2431 0.2561 0.8573 0.064 Uiso 0.553(12) 1 calc R U P B 1
C30 C 0.6628(17) 0.4272(13) 0.9882(8) 0.039(3) Uiso 0.553(12) 1 d . . P B 1
H30A H 0.5729 0.4546 1.0026 0.058 Uiso 0.553(12) 1 calc R U P B 1
H30B H 0.7067 0.3822 1.0237 0.058 Uiso 0.553(12) 1 calc R U P B 1
H30C H 0.7388 0.4928 0.9942 0.058 Uiso 0.553(12) 1 calc R U P B 1
C23A C 0.8033(18) 0.1645(15) 0.7514(9) 0.016(4) Uiso 0.447(12) 1 d . . P B 2
C24A C 0.9542(18) 0.1594(15) 0.7896(9) 0.025(3) Uiso 0.447(12) 1 d . . P B 2
H24A H 1.0165 0.1174 0.7615 0.029 Uiso 0.447(12) 1 calc R U P B 2
C25A C 1.0094(16) 0.2189(13) 0.8710(8) 0.019(3) Uiso 0.447(12) 1 d . . P B 2
C26A C 0.917(2) 0.2754(14) 0.9135(10) 0.027(4) Uiso 0.447(12) 1 d . . P B 2
H26A H 0.9571 0.3132 0.9691 0.033 Uiso 0.447(12) 1 calc R U P B 2
C27A C 0.7715(18) 0.2769(13) 0.8760(8) 0.020(3) Uiso 0.447(12) 1 d . . P B 2
C28A C 0.7169(18) 0.2235(12) 0.7967(8) 0.0152(17) Uiso 0.447(12) 1 d . . P B 2
C29A C 1.235(2) 0.2719(15) 0.9827(10) 0.039(4) Uiso 0.447(12) 1 d . . P B 2
H29D H 1.3395 0.2559 0.9984 0.058 Uiso 0.447(12) 1 calc R U P B 2
H29E H 1.2379 0.3534 0.9864 0.058 Uiso 0.447(12) 1 calc R U P B 2
H29F H 1.1783 0.2522 1.0187 0.058 Uiso 0.447(12) 1 calc R U P B 2
C30A C 0.722(2) 0.3827(15) 0.9954(10) 0.036(4) Uiso 0.447(12) 1 d . . P B 2
H30D H 0.6380 0.4147 1.0132 0.053 Uiso 0.447(12) 1 calc R U P B 2
H30E H 0.7565 0.3276 1.0245 0.053 Uiso 0.447(12) 1 calc R U P B 2
H30F H 0.8073 0.4445 1.0062 0.053 Uiso 0.447(12) 1 calc R U P B 2
C31 C 0.5264(18) 0.3903(11) 0.7484(8) 0.012(3) Uiso 0.467(14) 1 d . . P B 1
C32 C 0.592(2) 0.4316(15) 0.6959(9) 0.022(4) Uiso 0.467(14) 1 d . . P B 1
C33 C 0.609(2) 0.5436(14) 0.6955(9) 0.024(4) Uiso 0.467(14) 1 d . . P B 1
C34 C 0.565(2) 0.6239(15) 0.7505(10) 0.030(4) Uiso 0.467(14) 1 d . . P B 1
C35 C 0.503(2) 0.5900(13) 0.8048(9) 0.028(4) Uiso 0.467(14) 1 d . . P B 1
C36 C 0.483(2) 0.4727(12) 0.8020(9) 0.023(3) Uiso 0.467(14) 1 d . . P B 1
C31A C 0.4790(18) 0.4067(11) 0.7400(8) 0.020(3) Uiso 0.533(14) 1 d . . P B 2
C32A C 0.555(2) 0.4511(13) 0.6952(9) 0.025(4) Uiso 0.533(14) 1 d . . P B 2
C33A C 0.5705(19) 0.5656(14) 0.7026(9) 0.030(4) Uiso 0.533(14) 1 d . . P B 2
C34A C 0.513(2) 0.6339(13) 0.7561(9) 0.031(4) Uiso 0.533(14) 1 d . . P B 2
C35A C 0.4397(19) 0.5913(11) 0.8013(8) 0.024(3) Uiso 0.533(14) 1 d . . P B 2
C36A C 0.4211(19) 0.4798(11) 0.7944(8) 0.026(3) Uiso 0.533(14) 1 d . . P B 2
C37 C 0.833(2) 0.5419(14) 0.4274(14) 0.142(8) Uani 1 1 d . . . . .
H37A H 0.9368 0.5855 0.4558 0.170 Uiso 1 1 calc R U . . .
H37B H 0.7929 0.5700 0.3806 0.170 Uiso 1 1 calc R U . . .
C38 C 0.9765(17) 0.4680(12) 0.8007(8) 0.046(3) Uiso 0.634(6) 1 d . . P C 1
H38A H 0.8984 0.3982 0.7795 0.055 Uiso 0.634(6) 1 calc R U P C 1
H38B H 1.0708 0.4486 0.8316 0.055 Uiso 0.634(6) 1 calc R U P C 1
C38A C 0.923(3) 0.514(2) 0.7875(14) 0.042(5) Uiso 0.366(6) 1 d . . P C 2
H38C H 0.8594 0.4414 0.7831 0.051 Uiso 0.366(6) 1 calc R U P C 2
H38D H 0.8900 0.5327 0.7361 0.051 Uiso 0.366(6) 1 calc R U P C 2
O1 O 1.1229(10) 0.2763(8) 0.9337(5) 0.046(2) Uiso 0.634(6) 1 d . . P B 1
O2 O 0.6185(10) 0.3564(7) 0.9063(5) 0.0329(19) Uiso 0.634(6) 1 d . . P B 1
O1A O 1.1620(16) 0.2057(10) 0.9029(7) 0.023(3) Uiso 0.366(6) 1 d . . P B 2
O2A O 0.6731(15) 0.3273(10) 0.9130(7) 0.017(3) Uiso 0.366(6) 1 d . . P B 2
F1 F 0.6430(13) 0.3568(10) 0.6424(6) 0.031(3) Uiso 0.467(14) 1 d . . P B 1
F2 F 0.6699(14) 0.5780(12) 0.6422(8) 0.047(3) Uiso 0.467(14) 1 d . . P B 1
F3 F 0.5891(17) 0.7361(10) 0.7536(7) 0.050(3) Uiso 0.467(14) 1 d . . P B 1
F4 F 0.4573(15) 0.6686(8) 0.8602(6) 0.037(3) Uiso 0.467(14) 1 d . . P B 1
F5 F 0.4200(14) 0.4441(7) 0.8562(6) 0.032(3) Uiso 0.467(14) 1 d . . P B 1
F1A F 0.6162(12) 0.3806(9) 0.6427(6) 0.033(3) Uiso 0.533(14) 1 d . . P B 2
F2A F 0.6467(12) 0.6063(10) 0.6569(7) 0.045(3) Uiso 0.533(14) 1 d . . P B 2
F3A F 0.5306(12) 0.7457(7) 0.7618(5) 0.037(2) Uiso 0.533(14) 1 d . . P B 2
F4A F 0.3801(13) 0.6640(7) 0.8541(5) 0.036(2) Uiso 0.533(14) 1 d . . P B 2
F5A F 0.3442(11) 0.4404(6) 0.8402(4) 0.026(2) Uiso 0.533(14) 1 d . . P B 2
P1 P 0.4693(2) 0.03710(15) 0.74483(9) 0.0260(4) Uani 1 1 d . . . . .
Cl1 Cl 0.2147(2) 0.22253(15) 0.67201(13) 0.0417(4) Uani 1 1 d . . . . .
Cl2 Cl 0.7220(6) 0.5658(5) 0.4879(3) 0.1364(16) Uani 1 1 d . . . . .
Cl3 Cl 0.8461(6) 0.3949(4) 0.3935(4) 0.171(3) Uani 1 1 d . . . . .
Cl4 Cl 0.9125(8) 0.5734(7) 0.8637(4) 0.081(2) Uani 0.634(6) 1 d . . P C 1
Cl5 Cl 1.0138(5) 0.5121(3) 0.7208(2) 0.0583(12) Uani 0.634(6) 1 d . . P C 1
Cl4A Cl 0.8969(11) 0.6244(7) 0.8657(5) 0.0448(19) Uani 0.366(6) 1 d . . P C 2
Cl5A Cl 1.1138(7) 0.4952(6) 0.8049(4) 0.0535(19) Uani 0.366(6) 1 d . . P C 2
Au1 Au 0.46993(3) 0.22682(2) 0.73889(2) 0.03155(11) Uani 1 1 d . . . . .

loop_
_atom_site_aniso_label
_atom_site_aniso_U_11
_atom_site_aniso_U_22
_atom_site_aniso_U_33
_atom_site_aniso_U_23
_atom_site_aniso_U_13
_atom_site_aniso_U_12
C1 0.033(4) 0.023(3) 0.025(3) -0.001(3) 0.016(3) 0.000(3)
C2 0.029(4) 0.031(4) 0.052(5) 0.017(3) 0.017(3) 0.004(3)
C3 0.030(4) 0.040(4) 0.091(7) 0.028(5) 0.023(4) 0.008(4)
C4 0.040(5) 0.036(4) 0.081(7) 0.014(4) 0.034(5) 0.001(4)
C5 0.065(6) 0.034(4) 0.043(5) 0.005(3) 0.032(4) -0.012(4)
C6 0.053(5) 0.035(4) 0.025(4) 0.002(3) 0.013(3) -0.011(3)
C13 0.023(3) 0.034(4) 0.020(3) 0.009(3) 0.004(3) 0.010(3)
C14 0.034(4) 0.029(3) 0.025(3) 0.009(3) 0.011(3) 0.009(3)
C15 0.045(4) 0.026(3) 0.031(4) 0.001(3) 0.014(3) 0.012(3)
C16 0.040(4) 0.036(4) 0.030(4) 0.007(3) 0.016(3) 0.018(3)
C17 0.028(4) 0.040(4) 0.026(3) 0.016(3) 0.014(3) 0.018(3)
C18 0.047(5) 0.049(5) 0.034(4) 0.021(3) 0.025(3) 0.027(4)
C19 0.044(5) 0.053(5) 0.043(4) 0.027(4) 0.029(4) 0.019(4)
C20 0.028(4) 0.046(4) 0.036(4) 0.024(3) 0.011(3) 0.006(3)
C21 0.021(3) 0.044(4) 0.027(3) 0.019(3) 0.005(3) 0.007(3)
C22 0.021(3) 0.037(4) 0.021(3) 0.012(3) 0.006(3) 0.008(3)
C37 0.101(12) 0.101(12) 0.23(2) 0.026(13) 0.076(14) 0.035(10)
P1 0.0331(10) 0.0268(8) 0.0163(8) 0.0023(6) 0.0107(7) -0.0037(7)
Cl1 0.0430(11) 0.0290(9) 0.0593(12) 0.0092(8) 0.0281(9) 0.0078(8)
Cl2 0.137(4) 0.145(4) 0.135(4) 0.042(3) 0.040(3) 0.053(3)
Cl3 0.116(4) 0.078(3) 0.272(7) -0.012(3) 0.027(4) 0.015(2)
Cl4 0.073(3) 0.095(5) 0.042(2) -0.020(3) -0.008(2) 0.025(4)
Cl5 0.073(3) 0.045(2) 0.059(2) 0.0224(16) 0.0188(18) -0.0020(17)
Cl4A 0.051(4) 0.045(4) 0.030(3) -0.002(3) 0.010(3) 0.010(4)
Cl5A 0.042(3) 0.069(4) 0.047(3) 0.010(3) 0.013(3) 0.010(3)
Au1 0.0474(2) 0.02413(15) 0.02021(15) -0.00158(10) 0.01685(12) -0.00748(11)

loop_
_atom_type_symbol
_atom_type_description
_atom_type_scat_dispersion_real
_atom_type_scat_dispersion_imag
_atom_type_scat_source
C C 0.0033 0.0016 'International Tables Vol C Tables 4.2.6.8 and 6.1.1.4'
H H 0.0000 0.0000 'International Tables Vol C Tables 4.2.6.8 and 6.1.1.4'
O O 0.0106 0.0060 'International Tables Vol C Tables 4.2.6.8 and 6.1.1.4'
F F 0.0171 0.0103 'International Tables Vol C Tables 4.2.6.8 and 6.1.1.4'
P P 0.1023 0.0942 'International Tables Vol C Tables 4.2.6.8 and 6.1.1.4'
Cl Cl 0.1484 0.1585 'International Tables Vol C Tables 4.2.6.8 and 6.1.1.4'
Au Au -2.0133 8.8022 'International Tables Vol C Tables 4.2.6.8 and 6.1.1.4'

loop_
_geom_angle_atom_site_label_1
_geom_angle_atom_site_label_2
_geom_angle_atom_site_label_3
_geom_angle
C6 C1 C2 118.5(7)
C6 C1 P1 121.5(6)
C2 C1 P1 119.9(5)
C3 C2 C1 120.2(8)
C3 C2 H2 119.9
C1 C2 H2 119.9
C2 C3 C4 120.4(9)
C2 C3 H3 119.8
C4 C3 H3 119.8
C5 C4 C3 119.9(8)
C5 C4 H4 120.0
C3 C4 H4 120.0
C4 C5 C6 120.7(8)
C4 C5 H5 119.7
C6 C5 H5 119.7
C5 C6 C1 120.2(8)
C5 C6 H6 119.9
C1 C6 H6 119.9
C8 C7 C12 121.6(15)
C8 C7 P1 121.9(14)
C12 C7 P1 116.5(12)
C7 C8 C9 118.4(17)
C7 C8 H8 120.8
C9 C8 H8 120.8
C10 C9 C8 122.3(15)
C10 C9 H9 118.9
C8 C9 H9 118.9
C9 C10 C11 120.3(16)
C9 C10 H10 119.8
C11 C10 H10 119.8
C10 C11 C12 117.3(17)
C10 C11 H11 121.4
C12 C11 H11 121.4
C7 C12 C11 120.1(15)
C7 C12 H12 119.9
C11 C12 H12 119.9
C12A C7A C8A 118.7(16)
C12A C7A P1 125.5(12)
C8A C7A P1 115.9(14)
C9A C8A C7A 117.5(17)
C9A C8A H8A 121.2
C7A C8A H8A 121.2
C10A C9A C8A 123.1(16)
C10A C9A H9A 118.5
C8A C9A H9A 118.5
C9A C10A C11A 122.5(17)
C9A C10A H10A 118.8
C11A C10A H10A 118.8
C12A C11A C10A 117(2)
C12A C11A H11A 121.5
C10A C11A H11A 121.5
C11A C12A C7A 121.2(19)
C11A C12A H12A 119.4
C7A C12A H12A 119.4
C14 C13 C22 119.7(6)
C14 C13 P1 115.8(5)
C22 C13 P1 123.9(5)
C13 C14 C15 122.6(7)
C13 C14 H14 118.7
C15 C14 H14 118.7
C16 C15 C14 118.4(7)
C16 C15 H15 120.8
C14 C15 H15 120.8
C15 C16 C17 121.9(6)
C15 C16 H16 119.1
C17 C16 H16 119.1
C18 C17 C16 118.2(6)
C18 C17 C22 121.6(7)
C16 C17 C22 120.1(6)
C19 C18 C17 120.3(7)
C19 C18 H18 119.9
C17 C18 H18 119.9
C18 C19 C20 119.1(7)
C18 C19 H19 120.5
C20 C19 H19 120.5
C21 C20 C19 122.7(7)
C21 C20 H20 118.7
C19 C20 H20 118.7
C20 C21 C23A 113.3(8)
C20 C21 C22 119.4(6)
C23A C21 C22 124.1(8)
C20 C21 C23 114.1(8)
C22 C21 C23 126.5(7)
C17 C22 C21 116.5(6)
C17 C22 C13 116.8(6)
C21 C22 C13 126.7(6)
C28 C23 C24 120.4(13)
C28 C23 C21 127.9(11)
C24 C23 C21 111.7(12)
C25 C24 C23 117.7(13)
C25 C24 H24 121.2
C23 C24 H24 121.2
C26 C25 O1 118.0(11)
C26 C25 C24 121.2(11)
O1 C25 C24 120.8(12)
C27 C26 C25 121.2(12)
C27 C26 H26 119.4
C25 C26 H26 119.4
O2 C27 C26 125.3(12)
O2 C27 C28 114.7(11)
C26 C27 C28 119.9(13)
C23 C28 C27 119.6(12)
C23 C28 Au1 121.8(9)
C27 C28 Au1 118.3(9)
O1 C29 H29A 109.5
O1 C29 H29B 109.5
H29A C29 H29B 109.5
O1 C29 H29C 109.5
H29A C29 H29C 109.5
H29B C29 H29C 109.5
O2 C30 H30A 109.5
O2 C30 H30B 109.5
H30A C30 H30B 109.5
O2 C30 H30C 109.5
H30A C30 H30C 109.5
H30B C30 H30C 109.5
C28A C23A C24A 118.4(14)
C28A C23A C21 121.4(13)
C24A C23A C21 119.9(14)
C23A C24A C25A 117.1(16)
C23A C24A H24A 121.4
C25A C24A H24A 121.4
C26A C25A C24A 121.9(14)
C26A C25A O1A 126.2(13)
C24A C25A O1A 111.8(13)
C27A C26A C25A 119.9(15)
C27A C26A H26A 120.1
C25A C26A H26A 120.1
C26A C27A O2A 123.8(14)
C26A C27A C28A 119.4(15)
O2A C27A C28A 116.8(14)
C27A C28A C23A 123.2(14)
C27A C28A Au1 117.1(11)
C23A C28A Au1 119.6(10)
O1A C29A H29D 109.5
O1A C29A H29E 109.5
H29D C29A H29E 109.5
O1A C29A H29F 109.5
H29D C29A H29F 109.5
H29E C29A H29F 109.5
O2A C30A H30D 109.5
O2A C30A H30E 109.5
H30D C30A H30E 109.5
O2A C30A H30F 109.5
H30D C30A H30F 109.5
H30E C30A H30F 109.5
C36 C31 C32 114.2(13)
C36 C31 Au1 120.5(10)
C32 C31 Au1 124.7(11)
F1 C32 C33 117.6(15)
F1 C32 C31 118.4(14)
C33 C32 C31 124.0(16)
F2 C33 C34 118.4(15)
F2 C33 C32 121.4(16)
C34 C33 C32 120.1(16)
F3 C34 C33 120.6(16)
F3 C34 C35 120.3(17)
C33 C34 C35 119.0(15)
F4 C35 C34 120.1(14)
F4 C35 C36 120.5(14)
C34 C35 C36 119.3(15)
F5 C36 C31 119.9(12)
F5 C36 C35 116.8(13)
C31 C36 C35 123.4(14)
C32A C31A C36A 119.0(13)
C32A C31A Au1 121.6(11)
C36A C31A Au1 119.0(9)
C31A C32A C33A 120.3(15)
C31A C32A F1A 119.8(13)
C33A C32A F1A 119.9(14)
C34A C33A F2A 122.6(15)
C34A C33A C32A 119.0(14)
F2A C33A C32A 118.4(16)
F3A C34A C35A 121.4(14)
F3A C34A C33A 117.3(14)
C35A C34A C33A 121.2(14)
C36A C35A C34A 120.8(14)
C36A C35A F4A 119.9(12)
C34A C35A F4A 119.2(12)
C35A C36A F5A 118.8(12)
C35A C36A C31A 119.6(13)
F5A C36A C31A 121.6(11)
Cl2 C37 Cl3 112.3(11)
Cl2 C37 H37A 109.1
Cl3 C37 H37A 109.1
Cl2 C37 H37B 109.1
Cl3 C37 H37B 109.1
H37A C37 H37B 107.9
Cl4 C38 Cl5 111.7(9)
Cl4 C38 H38A 109.3
Cl5 C38 H38A 109.3
Cl4 C38 H38B 109.3
Cl5 C38 H38B 109.3
H38A C38 H38B 107.9
Cl5A C38A Cl4A 111.0(13)
Cl5A C38A H38C 109.4
Cl4A C38A H38C 109.4
Cl5A C38A H38D 109.4
Cl4A C38A H38D 109.4
H38C C38A H38D 108.0
C29 O1 C25 119.1(11)
C27 O2 C30 117.3(11)
C25A O1A C29A 116.6(13)
C27A O2A C30A 119.4(14)
C7 P1 C13 116.6(7)
C7 P1 C1 102.4(6)
C13 P1 C1 106.2(3)
C13 P1 C7A 104.6(7)
C1 P1 C7A 105.1(5)
C7 P1 Au1 106.8(6)
C13 P1 Au1 107.7(2)
C1 P1 Au1 117.5(2)
C7A P1 Au1 114.7(5)
C28 Au1 C31 80.9(6)
C31A Au1 C28A 100.9(6)
C28 Au1 Cl1 173.9(4)
C31 Au1 Cl1 93.0(5)
C31A Au1 Cl1 80.7(4)
C28A Au1 Cl1 176.6(4)
C28 Au1 P1 84.4(4)
C31 Au1 P1 165.3(5)
C31A Au1 P1 176.9(4)
C28A Au1 P1 76.8(4)
Cl1 Au1 P1 101.72(6)

loop_
_geom_bond_atom_site_label_1
_geom_bond_atom_site_label_2
_geom_bond_distance
C1 C6 1.392(10)
C1 C2 1.404(10)
C1 P1 1.817(7)
C2 C3 1.369(11)
C2 H2 0.9500
C3 C4 1.390(13)
C3 H3 0.9500
C4 C5 1.357(13)
C4 H4 0.9500
C5 C6 1.386(11)
C5 H5 0.9500
C6 H6 0.9500
C7 C8 1.36(2)
C7 C12 1.39(2)
C7 P1 1.749(15)
C8 C9 1.41(2)
C8 H8 0.9500
C9 C10 1.35(2)
C9 H9 0.9500
C10 C11 1.42(2)
C10 H10 0.9500
C11 C12 1.43(2)
C11 H11 0.9500
C12 H12 0.9500
C7A C12A 1.40(3)
C7A C8A 1.43(2)
C7A P1 1.902(17)
C8A C9A 1.39(2)
C8A H8A 0.9500
C9A C10A 1.26(3)
C9A H9A 0.9500
C10A C11A 1.45(3)
C10A H10A 0.9500
C11A C12A 1.35(3)
C11A H11A 0.9500
C12A H12A 0.9500
C13 C14 1.380(10)
C13 C22 1.440(9)
C13 P1 1.810(6)
C14 C15 1.410(9)
C14 H14 0.9500
C15 C16 1.357(11)
C15 H15 0.9500
C16 C17 1.416(10)
C16 H16 0.9500
C17 C18 1.407(10)
C17 C22 1.435(9)
C18 C19 1.367(12)
C18 H18 0.9500
C19 C20 1.404(11)
C19 H19 0.9500
C20 C21 1.384(10)
C20 H20 0.9500
C21 C23A 1.413(16)
C21 C22 1.436(10)
C21 C23 1.597(16)
C23 C28 1.34(2)
C23 C24 1.439(18)
C24 C25 1.424(18)
C24 H24 0.9500
C25 C26 1.356(19)
C25 O1 1.396(15)
C26 C27 1.348(19)
C26 H26 0.9500
C27 O2 1.328(18)
C27 C28 1.460(17)
C28 Au1 1.870(12)
C29 O1 1.376(18)
C29 H29A 0.9800
C29 H29B 0.9800
C29 H29C 0.9800
C30 O2 1.442(16)
C30 H30A 0.9800
C30 H30B 0.9800
C30 H30C 0.9800
C23A C28A 1.38(2)
C23A C24A 1.40(2)
C24A C25A 1.40(2)
C24A H24A 0.9500
C25A C26A 1.38(2)
C25A O1A 1.41(2)
C26A C27A 1.35(2)
C26A H26A 0.9500
C27A O2A 1.35(2)
C27A C28A 1.35(2)
C28A Au1 2.255(16)
C29A O1A 1.42(2)
C29A H29D 0.9800
C29A H29E 0.9800
C29A H29F 0.9800
C30A O2A 1.40(2)
C30A H30D 0.9800
C30A H30E 0.9800
C30A H30F 0.9800
C31 C36 1.36(2)
C31 C32 1.40(2)
C31 Au1 1.974(13)
C32 F1 1.35(2)
C32 C33 1.37(2)
C33 F2 1.35(2)
C33 C34 1.37(3)
C34 F3 1.35(2)
C34 C35 1.37(2)
C35 F4 1.367(18)
C35 C36 1.42(2)
C36 F5 1.347(17)
C31A C32A 1.36(2)
C31A C36A 1.387(19)
C31A Au1 2.190(14)
C32A C33A 1.36(2)
C32A F1A 1.370(19)
C33A C34A 1.35(2)
C33A F2A 1.351(19)
C34A F3A 1.337(17)
C34A C35A 1.34(2)
C35A C36A 1.330(19)
C35A F4A 1.376(16)
C36A F5A 1.349(16)
C37 Cl2 1.652(18)
C37 Cl3 1.770(16)
C37 H37A 0.9900
C37 H37B 0.9900
C38 Cl4 1.731(15)
C38 Cl5 1.748(14)
C38 H38A 0.9900
C38 H38B 0.9900
C38A Cl5A 1.74(2)
C38A Cl4A 1.77(2)
C38A H38C 0.9900
C38A H38D 0.9900
P1 Au1 2.3495(18)
Cl1 Au1 2.342(2)
